data_4072485
loop_
_publ_author_name
'Sterenberg, Brian T.'
'Senturk, Ozan Sanli'
'Udachin, Konstantin A.'
'Carty, Arthur J.'

_publ_section_title
;
 Reactivity of Terminal, Electrophilic Phosphinidene Complexes of
 Molybdenum and Tungsten. Nucleophilic Addition at Phosphorus and
 P&#x2212;P Bond Forming Reactions with Phosphines and Diphosphines
;
_journal_issue 4
_journal_name_full Organometallics
_journal_page_first 925
_journal_paper_doi 10.1021/om060685x
_journal_volume 26
_journal_year 2007
_chemical_formula_sum 'C24 H45 Al Cl4 N O2 P3 W'
_chemical_formula_weight 825.15
_chemical_name_systematic
; 
 ? 
;
_space_group_IT_number 2
_symmetry_cell_setting triclinic
_symmetry_space_group_name_Hall '-P 1'
_symmetry_space_group_name_H-M 'P -1'
_atom_sites_solution_hydrogens geom
_atom_sites_solution_primary direct
_atom_sites_solution_secondary difmap
_audit_creation_method SHELXL-97
_cell_angle_alpha 96.860(2)
_cell_angle_beta 98.118(2)
_cell_angle_gamma 94.6010(10)
_cell_formula_units_Z 2
_cell_length_a 8.6986(9)
_cell_length_b 12.0265(9)
_cell_length_c 16.6578(13)
_cell_measurement_temperature 173(2)
_cell_volume 1704.4(3)
_computing_structure_refinement 'SHELXL-97 (Sheldrick, 1997)'
_computing_structure_solution 'SHELXS-97 (Sheldrick, 1990)'
_diffrn_ambient_temperature 173(2)
_diffrn_measured_fraction_theta_full 0.987
_diffrn_measured_fraction_theta_max 0.987
_diffrn_radiation_monochromator graphite
_diffrn_radiation_source 'fine-focus sealed tube'
_diffrn_radiation_type MoK\a
_diffrn_radiation_wavelength 0.71073
_diffrn_reflns_av_R_equivalents 0.0321
_diffrn_reflns_av_sigmaI/netI 0.0351
_diffrn_reflns_limit_h_max 11
_diffrn_reflns_limit_h_min -11
_diffrn_reflns_limit_k_max 16
_diffrn_reflns_limit_k_min -16
_diffrn_reflns_limit_l_max 22
_diffrn_reflns_limit_l_min -22
_diffrn_reflns_number 20223
_diffrn_reflns_theta_full 28.74
_diffrn_reflns_theta_max 28.74
_diffrn_reflns_theta_min 1.25
_exptl_absorpt_coefficient_mu 3.891
_exptl_absorpt_correction_type multi-scan
_exptl_absorpt_process_details sadabs
_exptl_crystal_density_diffrn 1.608
_exptl_crystal_density_method 'not measured'
_exptl_crystal_F_000 824
_refine_diff_density_max 3.560
_refine_diff_density_min -1.702
_refine_diff_density_rms 0.203
_refine_ls_extinction_method none
_refine_ls_goodness_of_fit_ref 1.202
_refine_ls_hydrogen_treatment mixed
_refine_ls_matrix_type full
_refine_ls_number_parameters 325
_refine_ls_number_reflns 8726
_refine_ls_number_restraints 0
_refine_ls_restrained_S_all 1.202
_refine_ls_R_factor_all 0.0579
_refine_ls_R_factor_gt 0.0532
_refine_ls_shift/su_max 0.001
_refine_ls_shift/su_mean 0.000
_refine_ls_structure_factor_coef Fsqd
_refine_ls_weighting_details 'calc w=1/[\s^2^(Fo^2^)+(0.0213P)^2^+25.9661P] where P=(Fo^2^+2Fc^2^)/3'
_refine_ls_weighting_scheme calc
_refine_ls_wR_factor_gt 0.1388
_refine_ls_wR_factor_ref 0.1406
_reflns_number_gt 8018
_reflns_number_total 8726
_reflns_threshold_expression >2sigma(I)
_cod_data_source_file om060685xsi20060731_105009.cif
_cod_data_source_block oz10
_cod_original_sg_symbol_H-M P-1
_cod_database_code 4072485

loop_
_symmetry_equiv_pos_as_xyz
'x, y, z'
'-x, -y, -z'

loop_
_atom_site_label
_atom_site_type_symbol
_atom_site_fract_x
_atom_site_fract_y
_atom_site_fract_z
_atom_site_U_iso_or_equiv
_atom_site_adp_type
_atom_site_occupancy
_atom_site_symmetry_multiplicity
_atom_site_calc_flag
_atom_site_refinement_flags
W W 0.76362(3) 0.79456(3) 0.648551(19) 0.02219(9) Uani 1 1 d .
P1 P 0.8454(2) 0.63004(15) 0.72510(11) 0.0205(3) Uani 1 1 d .
P2 P 0.9783(2) 0.69038(17) 0.84825(12) 0.0263(4) Uani 1 1 d .
P3 P 0.7553(2) 0.90734(15) 0.78439(12) 0.0218(3) Uani 1 1 d .
N N 0.7048(8) 0.5322(5) 0.7388(4) 0.0254(13) Uani 1 1 d .
O1 O 0.4944(7) 0.6103(5) 0.5737(4) 0.0352(13) Uani 1 1 d .
O2 O 0.4616(7) 0.9152(5) 0.6204(4) 0.0383(14) Uani 1 1 d .
C1 C 0.5940(8) 0.6747(6) 0.6074(4) 0.0239(14) Uani 1 1 d .
C2 C 0.5733(8) 0.8714(7) 0.6359(5) 0.0262(15) Uani 1 1 d .
C3 C 0.7243(10) 0.4112(6) 0.7144(5) 0.0330(17) Uani 1 1 d .
H3A H 0.6312 0.3675 0.7253 0.040 Uiso 1 1 calc R
C4 C 0.7279(12) 0.3865(7) 0.6223(6) 0.041(2) Uani 1 1 d .
H4A H 0.7406 0.3083 0.6083 0.062 Uiso 1 1 calc R
H4B H 0.8135 0.4318 0.6082 0.062 Uiso 1 1 calc R
H4C H 0.6318 0.4038 0.5927 0.062 Uiso 1 1 calc R
C5 C 0.8618(15) 0.3691(8) 0.7621(8) 0.059(3) Uani 1 1 d .
H5A H 0.8578 0.3855 0.8195 0.088 Uiso 1 1 calc R
H5B H 0.9564 0.4056 0.7498 0.088 Uiso 1 1 calc R
H5C H 0.8595 0.2893 0.7474 0.088 Uiso 1 1 calc R
C6 C 0.5605(9) 0.5590(7) 0.7728(5) 0.0299(16) Uani 1 1 d .
H6A H 0.5480 0.6383 0.7681 0.036 Uiso 1 1 calc R
C7 C 0.4128(11) 0.4904(8) 0.7265(6) 0.039(2) Uani 1 1 d .
H7A H 0.4046 0.4982 0.6694 0.059 Uiso 1 1 calc R
H7B H 0.3234 0.5174 0.7475 0.059 Uiso 1 1 calc R
H7C H 0.4174 0.4126 0.7334 0.059 Uiso 1 1 calc R
C8 C 0.5737(13) 0.5458(10) 0.8621(6) 0.053(3) Uani 1 1 d .
H8A H 0.6666 0.5890 0.8914 0.079 Uiso 1 1 calc R
H8B H 0.5787 0.4678 0.8686 0.079 Uiso 1 1 calc R
H8C H 0.4842 0.5721 0.8833 0.079 Uiso 1 1 calc R
C9 C 1.1671(9) 0.7469(8) 0.8314(5) 0.0355(18) Uani 1 1 d .
H9A H 1.2303 0.7745 0.8830 0.053 Uiso 1 1 calc R
H9B H 1.1553 0.8075 0.7990 0.053 Uiso 1 1 calc R
H9C H 1.2166 0.6889 0.8030 0.053 Uiso 1 1 calc R
C10 C 1.0151(12) 0.5836(8) 0.9135(6) 0.045(2) Uani 1 1 d .
H10A H 1.0730 0.6175 0.9651 0.067 Uiso 1 1 calc R
H10B H 1.0742 0.5291 0.8881 0.067 Uiso 1 1 calc R
H10C H 0.9176 0.5470 0.9221 0.067 Uiso 1 1 calc R
C11 C 0.9111(11) 0.8020(7) 0.9133(5) 0.0331(17) Uani 1 1 d .
H11A H 0.8084 0.7773 0.9246 0.040 Uiso 1 1 calc R
H11B H 0.9810 0.8163 0.9650 0.040 Uiso 1 1 calc R
C12 C 0.9028(10) 0.9109(6) 0.8758(5) 0.0292(16) Uani 1 1 d .
H12A H 1.0043 0.9323 0.8615 0.035 Uiso 1 1 calc R
H12B H 0.8822 0.9694 0.9171 0.035 Uiso 1 1 calc R
C13 C 0.5754(10) 0.8859(7) 0.8276(5) 0.0321(17) Uani 1 1 d .
H13A H 0.5845 0.9328 0.8793 0.048 Uiso 1 1 calc R
H13B H 0.5577 0.8084 0.8355 0.048 Uiso 1 1 calc R
H13C H 0.4895 0.9053 0.7909 0.048 Uiso 1 1 calc R
C14 C 0.7697(11) 1.0576(7) 0.7777(5) 0.0352(18) Uani 1 1 d .
H14A H 0.7662 1.0983 0.8305 0.053 Uiso 1 1 calc R
H14B H 0.6842 1.0741 0.7393 0.053 Uiso 1 1 calc R
H14C H 0.8664 1.0797 0.7597 0.053 Uiso 1 1 calc R
C15 C 0.9987(8) 0.8932(6) 0.6199(5) 0.0246(14) Uani 1 1 d .
C16 C 0.8631(9) 0.9249(6) 0.5718(5) 0.0248(14) Uani 1 1 d .
C17 C 0.7893(8) 0.8280(7) 0.5183(4) 0.0247(14) Uani 1 1 d .
C18 C 0.8786(9) 0.7357(7) 0.5337(5) 0.0268(15) Uani 1 1 d .
C19 C 1.0096(8) 0.7787(7) 0.5953(4) 0.0238(14) Uani 1 1 d .
C20 C 1.1192(9) 0.9747(7) 0.6754(6) 0.0340(18) Uani 1 1 d .
H20A H 1.1988 0.9992 0.6452 0.051 Uiso 1 1 calc R
H20B H 1.1650 0.9384 0.7200 0.051 Uiso 1 1 calc R
H20C H 1.0706 1.0385 0.6965 0.051 Uiso 1 1 calc R
C21 C 0.8221(11) 1.0437(7) 0.5662(6) 0.0358(19) Uani 1 1 d .
H21A H 0.8823 1.0773 0.5297 0.054 Uiso 1 1 calc R
H21B H 0.8450 1.0870 0.6195 0.054 Uiso 1 1 calc R
H21C H 0.7130 1.0423 0.5459 0.054 Uiso 1 1 calc R
C22 C 0.6554(11) 0.8240(9) 0.4512(5) 0.041(2) Uani 1 1 d .
H22A H 0.6935 0.8409 0.4022 0.061 Uiso 1 1 calc R
H22B H 0.5863 0.8785 0.4666 0.061 Uiso 1 1 calc R
H22C H 0.6000 0.7502 0.4415 0.061 Uiso 1 1 calc R
C23 C 0.8559(11) 0.6207(7) 0.4862(6) 0.0372(19) Uani 1 1 d .
H23A H 0.9163 0.6189 0.4421 0.056 Uiso 1 1 calc R
H23B H 0.7474 0.6022 0.4643 0.056 Uiso 1 1 calc R
H23C H 0.8892 0.5669 0.5215 0.056 Uiso 1 1 calc R
C24 C 1.1449(9) 0.7114(8) 0.6182(5) 0.0338(18) Uani 1 1 d .
H24A H 1.2235 0.7249 0.5844 0.051 Uiso 1 1 calc R
H24B H 1.1090 0.6328 0.6100 0.051 Uiso 1 1 calc R
H24C H 1.1883 0.7340 0.6746 0.051 Uiso 1 1 calc R
Al Al 0.3856(3) 0.20492(19) 0.89691(13) 0.0252(5) Uani 1 1 d .
Cl1 Cl 0.4057(3) 0.17845(19) 0.77061(12) 0.0380(5) Uani 1 1 d .
Cl2 Cl 0.2955(3) 0.05150(18) 0.93394(14) 0.0399(5) Uani 1 1 d .
Cl3 Cl 0.2328(4) 0.3305(2) 0.91759(17) 0.0549(7) Uani 1 1 d .
Cl4 Cl 0.6137(3) 0.2526(3) 0.96380(17) 0.0569(7) Uani 1 1 d .

loop_
_atom_site_aniso_label
_atom_site_aniso_U_11
_atom_site_aniso_U_22
_atom_site_aniso_U_33
_atom_site_aniso_U_23
_atom_site_aniso_U_13
_atom_site_aniso_U_12
W 0.02235(14) 0.02181(14) 0.02389(14) 0.00579(10) 0.00564(10) 0.00323(10)
P1 0.0225(8) 0.0163(8) 0.0223(8) 0.0050(6) -0.0003(7) 0.0017(6)
P2 0.0306(10) 0.0231(9) 0.0232(9) 0.0054(7) -0.0049(7) 0.0026(7)
P3 0.0260(9) 0.0165(8) 0.0244(9) 0.0020(7) 0.0090(7) 0.0035(6)
N 0.033(3) 0.014(3) 0.030(3) 0.004(2) 0.007(3) 0.000(2)
O1 0.032(3) 0.034(3) 0.035(3) 0.006(2) -0.006(2) -0.006(2)
O2 0.029(3) 0.042(4) 0.050(4) 0.017(3) 0.010(3) 0.015(3)
C1 0.022(3) 0.027(4) 0.023(3) 0.007(3) -0.001(3) 0.005(3)
C2 0.017(3) 0.029(4) 0.034(4) 0.006(3) 0.006(3) 0.006(3)
C3 0.041(4) 0.015(3) 0.041(5) -0.001(3) 0.001(4) 0.000(3)
C4 0.050(5) 0.024(4) 0.048(5) -0.005(4) 0.008(4) 0.002(4)
C5 0.076(8) 0.020(4) 0.075(8) 0.004(5) -0.011(6) 0.012(5)
C6 0.035(4) 0.022(4) 0.035(4) 0.006(3) 0.012(3) -0.002(3)
C7 0.038(5) 0.034(5) 0.045(5) 0.007(4) 0.007(4) -0.004(4)
C8 0.058(6) 0.066(7) 0.032(5) 0.004(5) 0.015(4) -0.015(5)
C9 0.028(4) 0.041(5) 0.034(4) 0.000(4) -0.001(3) -0.001(3)
C10 0.056(6) 0.033(5) 0.041(5) 0.014(4) -0.016(4) 0.003(4)
C11 0.046(5) 0.032(4) 0.020(3) 0.003(3) 0.002(3) 0.004(4)
C12 0.039(4) 0.022(4) 0.026(4) -0.003(3) 0.006(3) 0.002(3)
C13 0.036(4) 0.033(4) 0.030(4) 0.000(3) 0.016(3) 0.003(3)
C14 0.051(5) 0.023(4) 0.038(4) 0.006(3) 0.020(4) 0.013(3)
C15 0.020(3) 0.029(4) 0.027(4) 0.004(3) 0.010(3) -0.001(3)
C16 0.028(3) 0.023(3) 0.027(4) 0.012(3) 0.012(3) 0.002(3)
C17 0.025(3) 0.034(4) 0.018(3) 0.010(3) 0.008(3) 0.002(3)
C18 0.029(4) 0.032(4) 0.021(3) 0.003(3) 0.013(3) 0.002(3)
C19 0.020(3) 0.032(4) 0.023(3) 0.004(3) 0.013(3) 0.003(3)
C20 0.026(4) 0.033(4) 0.042(5) 0.000(4) 0.009(3) -0.004(3)
C21 0.043(5) 0.031(4) 0.039(5) 0.019(4) 0.015(4) 0.004(4)
C22 0.040(5) 0.060(6) 0.024(4) 0.019(4) -0.001(3) 0.004(4)
C23 0.042(5) 0.029(4) 0.039(5) -0.009(3) 0.009(4) 0.005(3)
C24 0.024(4) 0.041(5) 0.039(4) 0.006(4) 0.010(3) 0.012(3)
Al 0.0305(11) 0.0246(11) 0.0196(10) 0.0019(8) 0.0007(8) 0.0034(9)
Cl1 0.0496(12) 0.0419(11) 0.0208(8) 0.0012(8) 0.0047(8) -0.0001(9)
Cl2 0.0473(12) 0.0315(10) 0.0429(12) 0.0071(9) 0.0152(9) -0.0016(9)
Cl3 0.0752(18) 0.0460(14) 0.0551(15) 0.0163(11) 0.0252(13) 0.0339(13)
Cl4 0.0484(14) 0.0662(17) 0.0452(13) 0.0080(12) -0.0199(11) -0.0125(12)

loop_
_atom_type_symbol
_atom_type_description
_atom_type_scat_dispersion_real
_atom_type_scat_dispersion_imag
_atom_type_scat_source
C C 0.0033 0.0016 'International Tables Vol C Tables 4.2.6.8 and 6.1.1.4'
H H 0.0000 0.0000 'International Tables Vol C Tables 4.2.6.8 and 6.1.1.4'
N N 0.0061 0.0033 'International Tables Vol C Tables 4.2.6.8 and 6.1.1.4'
O O 0.0106 0.0060 'International Tables Vol C Tables 4.2.6.8 and 6.1.1.4'
Al Al 0.0645 0.0514 'International Tables Vol C Tables 4.2.6.8 and 6.1.1.4'
P P 0.1023 0.0942 'International Tables Vol C Tables 4.2.6.8 and 6.1.1.4'
Cl Cl 0.1484 0.1585 'International Tables Vol C Tables 4.2.6.8 and 6.1.1.4'
W W -0.8490 6.8722 'International Tables Vol C Tables 4.2.6.8 and 6.1.1.4'

loop_
_geom_angle_atom_site_label_1
_geom_angle_atom_site_label_2
_geom_angle_atom_site_label_3
_geom_angle
C2 W C1 74.8(3)
C2 W C17 86.9(3)
C1 W C17 91.5(3)
C2 W C16 85.8(3)
C1 W C16 125.4(3)
C17 W C16 36.0(3)
C2 W C18 120.1(3)
C1 W C18 87.5(3)
C17 W C18 36.0(3)
C16 W C18 59.2(3)
C2 W C15 117.1(3)
C1 W C15 145.4(3)
C17 W C15 59.0(3)
C16 W C15 35.1(3)
C18 W C15 58.1(3)
C2 W C19 142.0(3)
C1 W C19 117.2(3)
C17 W C19 58.3(3)
C16 W C19 57.4(3)
C18 W C19 34.9(3)
C15 W C19 33.6(3)
C2 W P3 73.5(2)
C1 W P3 117.6(2)
C17 W P3 137.7(2)
C16 W P3 104.1(2)
C18 W P3 154.6(2)
C15 W P3 96.97(18)
C19 W P3 120.97(18)
C2 W P1 133.4(2)
C1 W P1 76.6(2)
C17 W P1 130.0(2)
C16 W P1 140.75(19)
C18 W P1 94.4(2)
C15 W P1 107.37(19)
C19 W P1 84.11(18)
P3 W P1 88.45(6)
N P1 P2 106.0(2)
N P1 W 118.2(2)
P2 P1 W 111.66(9)
C10 P2 C9 105.6(5)
C10 P2 C11 104.2(5)
C9 P2 C11 104.5(4)
C10 P2 P1 115.5(3)
C9 P2 P1 105.8(3)
C11 P2 P1 119.9(3)
C14 P3 C13 102.3(4)
C14 P3 C12 97.8(4)
C13 P3 C12 101.0(4)
C14 P3 W 111.5(3)
C13 P3 W 116.2(3)
C12 P3 W 124.5(3)
C6 N C3 117.7(6)
C6 N P1 124.0(5)
C3 N P1 118.2(5)
O1 C1 W 171.0(6)
O2 C2 W 173.3(7)
N C3 C5 114.5(7)
N C3 C4 111.2(7)
C5 C3 C4 110.7(8)
N C6 C8 111.9(8)
N C6 C7 113.7(7)
C8 C6 C7 109.3(7)
C12 C11 P2 113.2(6)
C11 C12 P3 116.1(6)
C19 C15 C16 107.7(7)
C19 C15 C20 127.1(7)
C16 C15 C20 124.4(7)
C19 C15 W 74.2(4)
C16 C15 W 69.0(4)
C20 C15 W 130.0(5)
C17 C16 C15 108.3(7)
C17 C16 C21 124.7(7)
C15 C16 C21 126.0(7)
C17 C16 W 70.6(4)
C15 C16 W 75.8(4)
C21 C16 W 128.3(5)
C16 C17 C18 107.7(6)
C16 C17 C22 127.0(8)
C18 C17 C22 124.9(8)
C16 C17 W 73.4(4)
C18 C17 W 74.1(4)
C22 C17 W 123.9(5)
C17 C18 C19 107.2(7)
C17 C18 C23 126.8(7)
C19 C18 C23 125.4(7)
C17 C18 W 70.0(4)
C19 C18 W 76.3(4)
C23 C18 W 126.3(6)
C15 C19 C18 109.0(7)
C15 C19 C24 127.5(7)
C18 C19 C24 123.0(7)
C15 C19 W 72.2(4)
C18 C19 W 68.8(4)
C24 C19 W 131.6(5)
Cl3 Al Cl1 109.51(14)
Cl3 Al Cl4 111.81(16)
Cl1 Al Cl4 107.85(15)
Cl3 Al Cl2 109.53(15)
Cl1 Al Cl2 109.68(13)
Cl4 Al Cl2 108.42(14)

loop_
_geom_bond_atom_site_label_1
_geom_bond_atom_site_label_2
_geom_bond_distance
W C2 1.958(7)
W C1 1.966(7)
W C17 2.291(7)
W C16 2.327(7)
W C18 2.344(7)
W C15 2.416(7)
W C19 2.442(7)
W P3 2.5088(19)
W P1 2.5728(18)
P1 N 1.687(6)
P1 P2 2.216(3)
P2 C10 1.799(9)
P2 C9 1.799(9)
P2 C11 1.809(9)
P3 C14 1.819(8)
P3 C13 1.825(8)
P3 C12 1.841(8)
N C6 1.491(10)
N C3 1.493(9)
O1 C1 1.147(9)
O2 C2 1.154(9)
C3 C5 1.497(13)
C3 C4 1.533(13)
C6 C8 1.504(12)
C6 C7 1.524(12)
C11 C12 1.520(11)
C15 C19 1.404(11)
C15 C16 1.434(10)
C15 C20 1.503(11)
C16 C17 1.427(11)
C16 C21 1.510(11)
C17 C18 1.431(11)
C17 C22 1.491(11)
C18 C19 1.438(11)
C18 C23 1.493(11)
C19 C24 1.511(10)
Al Cl3 2.120(3)
Al Cl1 2.124(3)
Al Cl4 2.132(3)
Al Cl2 2.139(3)
